data_7214976
loop_
_publ_author_name
'Qin, Ling'
'Hu, Jin-Song'
'Zhang, Ming-Dao'
'Li, Yi-Zhi'
'Zheng, He-Gen'

_publ_section_title
;
 Construction of a series of metal--organic frameworks with a neutral
 tetradentate ligand and rigid carboxylate co-ligands
;
_journal_issue 23
_journal_name_full CrystEngComm
_journal_page_first 8274
_journal_paper_doi 10.1039/c2ce26236c
_journal_volume 14
_journal_year 2012
_chemical_formula_moiety 'C44 H29 N4 O7 Zn'
_chemical_formula_sum 'C44 H29 N4 O7 Zn'
_chemical_formula_weight 791.08
_chemical_name_systematic
;
?
;
_space_group_IT_number 15
_symmetry_cell_setting monoclinic
_symmetry_space_group_name_Hall '-C 2yc'
_symmetry_space_group_name_H-M 'C 1 2/c 1'
_atom_sites_solution_hydrogens geom
_atom_sites_solution_primary direct
_atom_sites_solution_secondary difmap
_audit_creation_method SHELXL-97
_cell_angle_alpha 90.00
_cell_angle_beta 107.039(5)
_cell_angle_gamma 90.00
_cell_formula_units_Z 8
_cell_length_a 18.833(5)
_cell_length_b 13.696(3)
_cell_length_c 30.322(8)
_cell_measurement_reflns_used 2877
_cell_measurement_temperature 293(2)
_cell_measurement_theta_max 20.990
_cell_measurement_theta_min 2.257
_cell_volume 7478(3)
_computing_structure_refinement 'SHELXL-97 (Sheldrick, 1997)'
_computing_structure_solution 'SHELXS-97 (Sheldrick, 1990)'
_diffrn_ambient_temperature 293(2)
_diffrn_measured_fraction_theta_full 0.992
_diffrn_measured_fraction_theta_max 0.992
_diffrn_radiation_monochromator graphite
_diffrn_radiation_source 'fine-focus sealed tube'
_diffrn_radiation_type MoK\a
_diffrn_radiation_wavelength 0.71073
_diffrn_reflns_av_R_equivalents 0.1217
_diffrn_reflns_av_sigmaI/netI 0.1151
_diffrn_reflns_limit_h_max 22
_diffrn_reflns_limit_h_min -21
_diffrn_reflns_limit_k_max 16
_diffrn_reflns_limit_k_min -16
_diffrn_reflns_limit_l_max 18
_diffrn_reflns_limit_l_min -36
_diffrn_reflns_number 20536
_diffrn_reflns_theta_full 25.00
_diffrn_reflns_theta_max 25.00
_diffrn_reflns_theta_min 1.40
_exptl_absorpt_coefficient_mu 0.716
_exptl_absorpt_correction_T_max 0.8584
_exptl_absorpt_correction_T_min 0.8247
_exptl_absorpt_correction_type multi-scan
_exptl_crystal_density_diffrn 1.405
_exptl_crystal_density_method 'not measured'
_exptl_crystal_F_000 3256
_exptl_crystal_size_max 0.28
_exptl_crystal_size_mid 0.24
_exptl_crystal_size_min 0.22
_platon_squeeze_details
;
;
_refine_diff_density_max 0.496
_refine_diff_density_min -0.472
_refine_diff_density_rms 0.060
_refine_ls_extinction_method none
_refine_ls_goodness_of_fit_ref 0.842
_refine_ls_hydrogen_treatment constr
_refine_ls_matrix_type full
_refine_ls_number_parameters 506
_refine_ls_number_reflns 6541
_refine_ls_number_restraints 957
_refine_ls_restrained_S_all 0.895
_refine_ls_R_factor_all 0.0786
_refine_ls_R_factor_gt 0.0494
_refine_ls_shift/su_max 0.000
_refine_ls_shift/su_mean 0.000
_refine_ls_structure_factor_coef Fsqd
_refine_ls_weighting_details 'calc w=1/[\s^2^(Fo^2^)+(0.0278P)^2^+0.0000P] where P=(Fo^2^+2Fc^2^)/3'
_refine_ls_weighting_scheme calc
_refine_ls_wR_factor_gt 0.0996
_refine_ls_wR_factor_ref 0.1077
_reflns_number_gt 3941
_reflns_number_total 6541
_reflns_threshold_expression >2sigma(I)
_cod_data_source_file c2ce26236c.txt
_cod_data_source_block ql1
_cod_depositor_comments
;
The following automatic conversions were performed:

'_symmetry_cell_setting' value 'Monoclinic' changed to 'monoclinic'
according to
/usr/data/users/saulius/automatic-downloads/retrospective/RSC/lib/dictionaries/cif_core.dic
dictionary named 'cif_core.dic' version 2.4.2 from 2011-04-26.

Automatic conversion script
Id: cif_fix_values 2281 2013-09-26 08:29:07Z andrius 

The following automatic conversions were performed:

'_refine_ls_hydrogen_treatment' value 'constra' was replaced with the
value 'constr' as specified in the replacement file
'src/cod-tools/trunk/data/replacement-values/replacement_values.lst'.

Automatic conversion script
Id: cif_fix_values 5376 2017-05-30 11:51:03Z andrius 
;
_cod_original_sg_symbol_H-M ' C 2/c '
_cod_database_code 7214976

loop_
_symmetry_equiv_pos_as_xyz
'x, y, z'
'-x, y, -z+1/2'
'x+1/2, y+1/2, z'
'-x+1/2, y+1/2, -z+1/2'
'-x, -y, -z'
'x, -y, z-1/2'
'-x+1/2, -y+1/2, -z'
'x+1/2, -y+1/2, z-1/2'

loop_
_atom_site_label
_atom_site_type_symbol
_atom_site_fract_x
_atom_site_fract_y
_atom_site_fract_z
_atom_site_U_iso_or_equiv
_atom_site_adp_type
_atom_site_occupancy
_atom_site_symmetry_multiplicity
_atom_site_calc_flag
_atom_site_refinement_flags
C1 C 0.1767(2) 1.0060(2) 0.34242(12) 0.0448(9) Uani 1 1 d U
H1 H 0.1969 1.0367 0.3707 0.054 Uiso 1 1 calc R
C2 C 0.1421(2) 1.0635(2) 0.30462(12) 0.0446(9) Uani 1 1 d U
H2 H 0.1393 1.1308 0.3081 0.053 Uiso 1 1 calc R
C3 C 0.1120(2) 1.0213(2) 0.26187(12) 0.0403(8) Uani 1 1 d U
C4 C 0.1164(2) 0.9201(2) 0.26029(12) 0.0516(10) Uani 1 1 d U
H4 H 0.0958 0.8877 0.2325 0.062 Uiso 1 1 calc R
C5 C 0.1509(2) 0.8673(3) 0.29935(13) 0.0530(10) Uani 1 1 d U
H5 H 0.1524 0.7996 0.2971 0.064 Uiso 1 1 calc R
C6 C 0.07947(19) 1.0816(2) 0.21999(11) 0.0381(8) Uani 1 1 d U
C7 C 0.1011(2) 1.1781(2) 0.21810(13) 0.0474(9) Uani 1 1 d U
H7 H 0.1358 1.2053 0.2436 0.057 Uiso 1 1 calc R
C8 C 0.0720(2) 1.2350(2) 0.17889(13) 0.0472(9) Uani 1 1 d U
C9 C 0.0220(2) 1.1936(2) 0.14068(12) 0.0426(9) Uani 1 1 d U
H9 H 0.0016 1.2308 0.1144 0.051 Uiso 1 1 calc R
C10 C 0.00251(19) 1.0971(2) 0.14180(11) 0.0394(8) Uani 1 1 d U
C11 C 0.02886(19) 1.0408(2) 0.18104(11) 0.0381(8) Uani 1 1 d U
H11 H 0.0131 0.9766 0.1815 0.046 Uiso 1 1 calc R
C12 C 0.0941(2) 1.3394(3) 0.17798(14) 0.0575(10) Uani 1 1 d U
C13 C 0.1612(3) 1.3735(3) 0.20495(16) 0.0752(12) Uani 1 1 d U
H13 H 0.1957 1.3303 0.2231 0.090 Uiso 1 1 calc R
C14 C 0.1776(3) 1.4715(4) 0.2052(2) 0.0992(16) Uani 1 1 d U
H14 H 0.2215 1.4937 0.2259 0.119 Uiso 1 1 calc R
C15 C 0.0716(4) 1.5035(4) 0.1515(2) 0.1075(17) Uani 1 1 d U
H15 H 0.0403 1.5480 0.1319 0.129 Uiso 1 1 calc R
C16 C 0.0476(3) 1.4058(3) 0.15073(16) 0.0866(14) Uani 1 1 d U
H16 H 0.0010 1.3871 0.1320 0.104 Uiso 1 1 calc R
C17 C -0.0577(2) 1.0870(2) 0.06025(11) 0.0410(9) Uani 1 1 d U
C18 C -0.0008(2) 1.1060(2) 0.04281(11) 0.0421(9) Uani 1 1 d U
H18 H 0.0477 1.0959 0.0611 0.050 Uiso 1 1 calc R
C19 C -0.0139(2) 1.1408(2) -0.00237(12) 0.0391(8) Uani 1 1 d U
C20 C -0.0882(2) 1.1557(2) -0.02802(12) 0.0424(9) Uani 1 1 d U
H20 H -0.0987 1.1819 -0.0575 0.051 Uiso 1 1 calc R
C21 C -0.1457(2) 1.1325(2) -0.01072(12) 0.0432(9) Uani 1 1 d U
C22 C -0.1308(2) 1.0964(2) 0.03456(12) 0.0427(9) Uani 1 1 d U
H22 H -0.1691 1.0795 0.0467 0.051 Uiso 1 1 calc R
C23 C 0.0473(2) 1.1577(2) -0.02257(12) 0.0387(8) Uani 1 1 d U
C24 C 0.1224(2) 1.1484(2) 0.00142(13) 0.0488(9) Uani 1 1 d U
H24 H 0.1362 1.1362 0.0330 0.059 Uiso 1 1 calc R
C25 C 0.1757(2) 1.1568(2) -0.02027(13) 0.0479(10) Uani 1 1 d U
H25 H 0.2251 1.1496 -0.0028 0.058 Uiso 1 1 calc R
C26 C 0.0897(2) 1.1885(3) -0.08852(13) 0.0561(10) Uani 1 1 d U
H26 H 0.0777 1.2042 -0.1197 0.067 Uiso 1 1 calc R
C27 C 0.0333(2) 1.1807(3) -0.06896(13) 0.0547(10) Uani 1 1 d U
H27 H -0.0153 1.1909 -0.0870 0.066 Uiso 1 1 calc R
C28 C -0.2244(2) 1.1465(3) -0.03886(12) 0.0464(9) Uani 1 1 d U
C29 C -0.2472(2) 1.2274(3) -0.06660(12) 0.0540(10) Uani 1 1 d U
H29 H -0.2135 1.2759 -0.0683 0.065 Uiso 1 1 calc R
C30 C -0.3209(3) 1.2347(3) -0.09173(14) 0.0615(11) Uani 1 1 d U
H30 H -0.3354 1.2898 -0.1101 0.074 Uiso 1 1 calc R
C31 C -0.3501(3) 1.0920(3) -0.06543(15) 0.0750(13) Uani 1 1 d U
H31 H -0.3851 1.0444 -0.0648 0.090 Uiso 1 1 calc R
C32 C -0.2780(2) 1.0773(3) -0.03888(14) 0.0621(11) Uani 1 1 d U
H32 H -0.2654 1.0212 -0.0210 0.075 Uiso 1 1 calc R
C33 C 0.3482(2) 0.9582(3) 0.44676(12) 0.0469(10) Uani 1 1 d U
C34 C 0.4266(2) 0.9800(2) 0.47343(12) 0.0415(9) Uani 1 1 d U
C35 C 0.4787(2) 0.9068(2) 0.48749(14) 0.0593(12) Uani 1 1 d U
H35 H 0.4649 0.8427 0.4792 0.071 Uiso 1 1 calc R
C36 C 0.4498(2) 1.0738(3) 0.48665(14) 0.0638(13) Uani 1 1 d U
H36 H 0.4163 1.1250 0.4778 0.077 Uiso 1 1 calc R
C37 C 0.2116(2) 0.6410(2) 0.36037(13) 0.0467(10) Uani 1 1 d U
C38 C 0.2387(2) 0.5430(2) 0.34976(12) 0.0414(9) Uani 1 1 d U
C39 C 0.1889(2) 0.4699(3) 0.33082(13) 0.0539(10) Uani 1 1 d U
H39 H 0.1381 0.4817 0.3234 0.065 Uiso 1 1 calc R
C40 C 0.2146(2) 0.3786(3) 0.32275(14) 0.0598(11) Uani 1 1 d U
H40 H 0.1807 0.3296 0.3098 0.072 Uiso 1 1 calc R
C41 C 0.2891(2) 0.3595(2) 0.33358(13) 0.0494(10) Uani 1 1 d U
C42 C 0.3385(2) 0.4321(2) 0.35294(12) 0.0497(10) Uani 1 1 d U
H42 H 0.3893 0.4196 0.3614 0.060 Uiso 1 1 calc R
C43 C 0.3130(2) 0.5236(2) 0.35989(12) 0.0481(10) Uani 1 1 d U
H43 H 0.3471 0.5731 0.3717 0.058 Uiso 1 1 calc R
C44 C 0.3178(3) 0.2590(3) 0.32692(18) 0.0748(13) Uani 1 1 d U
N1 N 0.18237(15) 0.90906(19) 0.34049(9) 0.0403(8) Uani 1 1 d .
N2 N 0.16113(17) 1.17491(18) -0.06550(10) 0.0426(8) Uani 1 1 d .
N3 N -0.3729(2) 1.1693(3) -0.09170(12) 0.0713(11) Uani 1 1 d .
N4 N 0.1343(4) 1.5347(3) 0.17778(19) 0.121(2) Uani 1 1 d U
O1 O -0.04722(14) 1.04996(15) 0.10492(8) 0.0511(7) Uani 1 1 d .
O2 O 0.33298(14) 0.86942(18) 0.43587(9) 0.0614(8) Uani 1 1 d .
O3 O 0.30185(16) 1.0237(2) 0.43640(10) 0.0768(10) Uani 1 1 d .
O4 O 0.26314(15) 0.70153(16) 0.38034(10) 0.0627(8) Uani 1 1 d .
O5 O 0.14510(17) 0.65913(18) 0.34932(11) 0.0707(9) Uani 1 1 d .
O6 O 0.2734(2) 0.2025(2) 0.30106(17) 0.1246(16) Uani 1 1 d .
H6A H 0.2859 0.1460 0.3083 0.187 Uiso 1 1 calc R
O7 O 0.3817(2) 0.2385(2) 0.34655(14) 0.1314(18) Uani 1 1 d .
Zn1 Zn 0.23673(2) 0.82908(3) 0.397734(14) 0.03946(15) Uani 1 1 d .

loop_
_atom_site_aniso_label
_atom_site_aniso_U_11
_atom_site_aniso_U_22
_atom_site_aniso_U_33
_atom_site_aniso_U_23
_atom_site_aniso_U_13
_atom_site_aniso_U_12
C1 0.050(2) 0.044(2) 0.038(2) -0.0054(16) 0.0094(17) 0.0055(17)
C2 0.053(2) 0.0370(17) 0.0405(19) -0.0015(16) 0.0089(17) 0.0046(16)
C3 0.043(2) 0.0389(17) 0.0392(18) 0.0023(15) 0.0118(16) 0.0000(15)
C4 0.066(2) 0.0421(19) 0.038(2) -0.0002(16) 0.0008(18) -0.0016(18)
C5 0.069(2) 0.0377(18) 0.047(2) 0.0014(17) 0.0077(19) 0.0041(18)
C6 0.0454(19) 0.0319(16) 0.0365(17) 0.0015(14) 0.0111(15) -0.0003(15)
C7 0.054(2) 0.0397(17) 0.0450(19) -0.0023(16) 0.0094(17) -0.0060(16)
C8 0.061(2) 0.0332(17) 0.047(2) -0.0010(15) 0.0165(17) -0.0074(16)
C9 0.053(2) 0.0333(17) 0.0408(19) 0.0031(15) 0.0125(17) -0.0002(15)
C10 0.0424(19) 0.0379(17) 0.0379(18) -0.0040(15) 0.0116(15) -0.0047(15)
C11 0.045(2) 0.0293(16) 0.0413(18) 0.0010(14) 0.0147(16) -0.0027(14)
C12 0.081(2) 0.0427(19) 0.052(2) -0.0020(17) 0.0230(19) -0.0167(19)
C13 0.088(3) 0.058(2) 0.086(3) -0.015(2) 0.036(2) -0.026(2)
C14 0.114(4) 0.088(3) 0.107(3) -0.030(3) 0.052(3) -0.049(3)
C15 0.154(4) 0.061(3) 0.104(3) 0.013(3) 0.032(3) -0.011(3)
C16 0.120(3) 0.048(2) 0.080(3) 0.004(2) 0.009(3) -0.015(2)
C17 0.052(2) 0.0347(17) 0.0328(18) -0.0004(14) 0.0072(17) -0.0058(16)
C18 0.046(2) 0.0372(17) 0.0365(18) 0.0003(15) 0.0023(16) -0.0019(15)
C19 0.048(2) 0.0340(16) 0.0354(17) -0.0050(14) 0.0129(16) 0.0003(15)
C20 0.049(2) 0.0427(17) 0.0344(17) 0.0008(15) 0.0107(16) 0.0026(16)
C21 0.048(2) 0.0392(17) 0.0409(19) -0.0018(15) 0.0113(17) 0.0024(16)
C22 0.049(2) 0.0388(17) 0.0406(19) -0.0006(15) 0.0136(16) -0.0017(16)
C23 0.043(2) 0.0334(17) 0.0359(18) -0.0028(14) 0.0062(16) 0.0019(15)
C24 0.050(2) 0.058(2) 0.0358(19) 0.0030(17) 0.0094(18) 0.0015(18)
C25 0.046(2) 0.053(2) 0.040(2) 0.0011(17) 0.0050(18) 0.0020(18)
C26 0.049(2) 0.079(2) 0.040(2) 0.0089(19) 0.0132(19) -0.003(2)
C27 0.045(2) 0.070(2) 0.045(2) 0.0071(19) 0.0073(18) -0.0026(19)
C28 0.052(2) 0.0495(19) 0.0399(19) 0.0015(16) 0.0164(17) 0.0073(17)
C29 0.058(2) 0.056(2) 0.048(2) 0.0022(18) 0.0157(19) 0.0113(19)
C30 0.060(3) 0.065(2) 0.060(2) 0.008(2) 0.019(2) 0.021(2)
C31 0.060(3) 0.084(3) 0.076(3) 0.015(2) 0.012(2) 0.000(2)
C32 0.056(2) 0.067(2) 0.061(2) 0.018(2) 0.012(2) 0.006(2)
C33 0.047(2) 0.044(2) 0.043(2) -0.0039(18) 0.0023(19) -0.0055(19)
C34 0.044(2) 0.0320(18) 0.045(2) -0.0007(16) 0.0083(18) -0.0030(16)
C35 0.050(2) 0.0316(19) 0.080(3) -0.0015(19) -0.007(2) -0.0061(18)
C36 0.056(3) 0.037(2) 0.083(3) 0.003(2) -0.005(2) 0.0029(18)
C37 0.055(2) 0.0379(19) 0.046(2) 0.0025(17) 0.0142(19) 0.0060(18)
C38 0.048(2) 0.0317(17) 0.044(2) 0.0004(15) 0.0123(17) 0.0035(16)
C39 0.051(2) 0.047(2) 0.064(2) -0.0078(18) 0.016(2) -0.0027(18)
C40 0.066(2) 0.0408(19) 0.070(2) -0.0142(18) 0.015(2) -0.0151(19)
C41 0.066(2) 0.0313(18) 0.052(2) 0.0024(16) 0.020(2) 0.0031(18)
C42 0.057(2) 0.0392(18) 0.053(2) 0.0011(17) 0.0160(18) 0.0032(17)
C43 0.054(2) 0.0366(18) 0.051(2) -0.0030(16) 0.0124(19) -0.0037(17)
C44 0.111(3) 0.042(2) 0.083(3) -0.003(2) 0.046(3) -0.001(3)
N1 0.047(2) 0.0389(17) 0.0350(17) -0.0022(14) 0.0116(14) 0.0035(14)
N2 0.044(2) 0.0403(16) 0.0446(19) 0.0000(14) 0.0144(16) -0.0036(14)
N3 0.053(2) 0.087(3) 0.071(3) 0.012(2) 0.013(2) 0.023(2)
N4 0.211(6) 0.067(3) 0.110(4) -0.017(3) 0.087(4) -0.072(3)
O1 0.0640(19) 0.0482(14) 0.0351(15) 0.0052(11) 0.0051(13) -0.0217(13)
O2 0.0512(18) 0.0478(15) 0.0715(19) -0.0034(14) -0.0036(15) -0.0114(13)
O3 0.053(2) 0.0672(18) 0.088(2) -0.0181(16) -0.0133(17) 0.0129(15)
O4 0.0649(19) 0.0363(14) 0.083(2) -0.0183(14) 0.0159(17) 0.0000(13)
O5 0.059(2) 0.0537(17) 0.095(2) -0.0059(15) 0.0154(18) 0.0148(15)
O6 0.117(3) 0.0513(19) 0.216(5) -0.054(3) 0.065(3) -0.016(2)
O7 0.139(4) 0.080(2) 0.137(3) -0.027(2) -0.019(3) 0.067(2)
Zn1 0.0403(3) 0.0345(2) 0.0407(3) -0.00124(19) 0.00756(19) 0.00275(19)

loop_
_atom_type_symbol
_atom_type_description
_atom_type_scat_dispersion_real
_atom_type_scat_dispersion_imag
_atom_type_scat_source
C C 0.0033 0.0016 'International Tables Vol C Tables 4.2.6.8 and 6.1.1.4'
Zn Zn 0.2839 1.4301 'International Tables Vol C Tables 4.2.6.8 and 6.1.1.4'
H H 0.0000 0.0000 'International Tables Vol C Tables 4.2.6.8 and 6.1.1.4'
N N 0.0061 0.0033 'International Tables Vol C Tables 4.2.6.8 and 6.1.1.4'
O O 0.0106 0.0060 'International Tables Vol C Tables 4.2.6.8 and 6.1.1.4'

loop_
_geom_angle_atom_site_label_1
_geom_angle_atom_site_label_2
_geom_angle_atom_site_label_3
_geom_angle
_geom_angle_site_symmetry_1
_geom_angle_site_symmetry_3
N1 C1 C2 123.6(3) . .
N1 C1 H1 118.2 . .
C2 C1 H1 118.2 . .
C3 C2 C1 120.2(3) . .
C3 C2 H2 119.9 . .
C1 C2 H2 119.9 . .
C2 C3 C4 116.0(3) . .
C2 C3 C6 121.4(3) . .
C4 C3 C6 122.6(3) . .
C5 C4 C3 120.8(3) . .
C5 C4 H4 119.6 . .
C3 C4 H4 119.6 . .
N1 C5 C4 122.9(3) . .
N1 C5 H5 118.5 . .
C4 C5 H5 118.5 . .
C7 C6 C11 118.8(3) . .
C7 C6 C3 120.7(3) . .
C11 C6 C3 120.4(3) . .
C6 C7 C8 121.4(3) . .
C6 C7 H7 119.3 . .
C8 C7 H7 119.3 . .
C9 C8 C7 119.1(3) . .
C9 C8 C12 120.2(3) . .
C7 C8 C12 120.7(3) . .
C10 C9 C8 119.7(3) . .
C10 C9 H9 120.2 . .
C8 C9 H9 120.2 . .
C9 C10 C11 121.8(3) . .
C9 C10 O1 123.3(3) . .
C11 C10 O1 114.9(3) . .
C10 C11 C6 119.2(3) . .
C10 C11 H11 120.4 . .
C6 C11 H11 120.4 . .
C16 C12 C13 116.8(4) . .
C16 C12 C8 121.3(4) . .
C13 C12 C8 121.9(4) . .
C12 C13 C14 120.2(5) . .
C12 C13 H13 119.9 . .
C14 C13 H13 119.9 . .
N4 C14 C13 123.0(5) . .
N4 C14 H14 118.5 . .
C13 C14 H14 118.5 . .
N4 C15 C16 123.8(5) . .
N4 C15 H15 118.1 . .
C16 C15 H15 118.1 . .
C12 C16 C15 118.5(5) . .
C12 C16 H16 120.7 . .
C15 C16 H16 120.7 . .
C18 C17 C22 122.5(3) . .
C18 C17 O1 122.9(3) . .
C22 C17 O1 114.5(4) . .
C17 C18 C19 121.0(3) . .
C17 C18 H18 119.5 . .
C19 C18 H18 119.5 . .
C18 C19 C20 116.8(4) . .
C18 C19 C23 121.7(3) . .
C20 C19 C23 121.4(3) . .
C21 C20 C19 121.7(3) . .
C21 C20 H20 119.1 . .
C19 C20 H20 119.1 . .
C20 C21 C22 119.9(3) . .
C20 C21 C28 121.0(3) . .
C22 C21 C28 119.0(4) . .
C17 C22 C21 117.8(4) . .
C17 C22 H22 121.1 . .
C21 C22 H22 121.1 . .
C27 C23 C24 114.3(4) . .
C27 C23 C19 121.2(3) . .
C24 C23 C19 124.5(3) . .
C25 C24 C23 121.4(4) . .
C25 C24 H24 119.3 . .
C23 C24 H24 119.3 . .
N2 C25 C24 123.5(4) . .
N2 C25 H25 118.3 . .
C24 C25 H25 118.3 . .
N2 C26 C27 123.8(4) . .
N2 C26 H26 118.1 . .
C27 C26 H26 118.1 . .
C26 C27 C23 121.2(4) . .
C26 C27 H27 119.4 . .
C23 C27 H27 119.4 . .
C29 C28 C32 116.9(4) . .
C29 C28 C21 122.1(4) . .
C32 C28 C21 121.0(3) . .
C28 C29 C30 118.5(4) . .
C28 C29 H29 120.7 . .
C30 C29 H29 120.7 . .
N3 C30 C29 125.1(4) . .
N3 C30 H30 117.5 . .
C29 C30 H30 117.5 . .
N3 C31 C32 124.2(4) . .
N3 C31 H31 117.9 . .
C32 C31 H31 117.9 . .
C31 C32 C28 119.6(4) . .
C31 C32 H32 120.2 . .
C28 C32 H32 120.2 . .
O3 C33 O2 123.0(3) . .
O3 C33 C34 120.7(3) . .
O2 C33 C34 116.4(3) . .
C36 C34 C35 116.8(3) . .
C36 C34 C33 121.6(3) . .
C35 C34 C33 121.6(3) . .
C36 C35 C34 121.7(3) 5_676 .
C36 C35 H35 119.1 5_676 .
C34 C35 H35 119.1 . .
C35 C36 C34 121.5(3) 5_676 .
C35 C36 H36 119.3 5_676 .
C34 C36 H36 119.3 . .
O5 C37 O4 124.7(3) . .
O5 C37 C38 120.5(3) . .
O4 C37 C38 114.8(4) . .
C43 C38 C39 118.7(3) . .
C43 C38 C37 121.0(3) . .
C39 C38 C37 120.3(4) . .
C38 C39 C40 119.8(4) . .
C38 C39 H39 120.1 . .
C40 C39 H39 120.1 . .
C41 C40 C39 121.1(3) . .
C41 C40 H40 119.5 . .
C39 C40 H40 119.5 . .
C42 C41 C40 119.0(3) . .
C42 C41 C44 119.5(4) . .
C40 C41 C44 121.5(4) . .
C41 C42 C43 120.0(4) . .
C41 C42 H42 120.0 . .
C43 C42 H42 120.0 . .
C38 C43 C42 121.4(3) . .
C38 C43 H43 119.3 . .
C42 C43 H43 119.3 . .
O7 C44 O6 123.9(5) . .
O7 C44 C41 119.2(5) . .
O6 C44 C41 116.8(5) . .
C1 N1 C5 116.5(3) . .
C1 N1 Zn1 121.3(2) . .
C5 N1 Zn1 122.2(2) . .
C26 N2 C25 115.7(4) . .
C26 N2 Zn1 118.3(3) . 6_575
C25 N2 Zn1 125.7(3) . 6_575
C31 N3 C30 115.7(4) . .
C15 N4 C14 117.5(5) . .
C10 O1 C17 118.6(3) . .
C33 O2 Zn1 122.1(2) . .
C37 O4 Zn1 119.5(3) . .
C44 O6 H6A 109.5 . .
O2 Zn1 O4 98.70(11) . .
O2 Zn1 N2 111.29(12) . 6_576
O4 Zn1 N2 113.57(12) . 6_576
O2 Zn1 N1 120.22(11) . .
O4 Zn1 N1 110.85(11) . .
N2 Zn1 N1 102.72(11) 6_576 .

loop_
_geom_bond_atom_site_label_1
_geom_bond_atom_site_label_2
_geom_bond_distance
_geom_bond_site_symmetry_2
C1 N1 1.335(4) .
C1 C2 1.385(4) .
C1 H1 0.9300 .
C2 C3 1.381(4) .
C2 H2 0.9300 .
C3 C4 1.389(4) .
C3 C6 1.489(4) .
C4 C5 1.378(4) .
C4 H4 0.9300 .
C5 N1 1.342(4) .
C5 H5 0.9300 .
C6 C7 1.389(4) .
C6 C11 1.399(4) .
C7 C8 1.392(4) .
C7 H7 0.9300 .
C8 C9 1.383(4) .
C8 C12 1.491(5) .
C9 C10 1.374(4) .
C9 H9 0.9300 .
C10 C11 1.382(4) .
C10 O1 1.390(3) .
C11 H11 0.9300 .
C12 C16 1.361(5) .
C12 C13 1.370(5) .
C13 C14 1.376(6) .
C13 H13 0.9300 .
C14 N4 1.309(6) .
C14 H14 0.9300 .
C15 N4 1.288(7) .
C15 C16 1.410(6) .
C15 H15 0.9300 .
C16 H16 0.9300 .
C17 C18 1.352(5) .
C17 C22 1.374(4) .
C17 O1 1.405(4) .
C18 C19 1.402(5) .
C18 H18 0.9300 .
C19 C20 1.403(5) .
C19 C23 1.472(5) .
C20 C21 1.373(5) .
C20 H20 0.9300 .
C21 C22 1.408(5) .
C21 C28 1.489(5) .
C22 H22 0.9300 .
C23 C27 1.389(5) .
C23 C24 1.394(5) .
C24 C25 1.358(5) .
C24 H24 0.9300 .
C25 N2 1.341(4) .
C25 H25 0.9300 .
C26 N2 1.335(4) .
C26 C27 1.363(6) .
C26 H26 0.9300 .
C27 H27 0.9300 .
C28 C29 1.381(5) .
C28 C32 1.385(5) .
C29 C30 1.378(5) .
C29 H29 0.9300 .
C30 N3 1.327(5) .
C30 H30 0.9300 .
C31 N3 1.319(5) .
C31 C32 1.375(5) .
C31 H31 0.9300 .
C32 H32 0.9300 .
C33 O3 1.226(4) .
C33 O2 1.271(4) .
C33 C34 1.492(5) .
C34 C36 1.377(4) .
C34 C35 1.379(5) .
C35 C36 1.371(5) 5_676
C35 H35 0.9300 .
C36 C35 1.371(5) 5_676
C36 H36 0.9300 .
C37 O5 1.223(4) .
C37 O4 1.285(4) .
C37 C38 1.504(5) .
C38 C43 1.367(5) .
C38 C39 1.377(4) .
C39 C40 1.389(5) .
C39 H39 0.9300 .
C40 C41 1.368(5) .
C40 H40 0.9300 .
C41 C42 1.371(5) .
C41 C44 1.514(5) .
C42 C43 1.380(5) .
C42 H42 0.9300 .
C43 H43 0.9300 .
C44 O7 1.209(6) .
C44 O6 1.236(5) .
N1 Zn1 2.054(3) .
N2 Zn1 2.050(3) 6_575
O2 Zn1 1.924(2) .
O4 Zn1 1.932(2) .
O6 H6A 0.8200 .
Zn1 N2 2.050(3) 6_576

loop_
_geom_torsion_atom_site_label_1
_geom_torsion_atom_site_label_2
_geom_torsion_atom_site_label_3
_geom_torsion_atom_site_label_4
_geom_torsion
_geom_torsion_site_symmetry_4
N1 C1 C2 C3 -0.8(6) .
C1 C2 C3 C4 2.4(6) .
C1 C2 C3 C6 -175.5(3) .
C2 C3 C4 C5 -1.7(6) .
C6 C3 C4 C5 176.1(4) .
C3 C4 C5 N1 -0.6(6) .
C2 C3 C6 C7 23.8(6) .
C4 C3 C6 C7 -154.0(4) .
C2 C3 C6 C11 -159.1(4) .
C4 C3 C6 C11 23.2(6) .
C11 C6 C7 C8 1.7(6) .
C3 C6 C7 C8 179.0(4) .
C6 C7 C8 C9 -1.7(6) .
C6 C7 C8 C12 178.0(4) .
C7 C8 C9 C10 -0.8(6) .
C12 C8 C9 C10 179.5(4) .
C8 C9 C10 C11 3.2(6) .
C8 C9 C10 O1 -179.9(3) .
C9 C10 C11 C6 -3.1(6) .
O1 C10 C11 C6 179.7(3) .
C7 C6 C11 C10 0.6(5) .
C3 C6 C11 C10 -176.6(3) .
C9 C8 C12 C16 27.6(6) .
C7 C8 C12 C16 -152.1(4) .
C9 C8 C12 C13 -153.6(4) .
C7 C8 C12 C13 26.7(6) .
C16 C12 C13 C14 2.9(7) .
C8 C12 C13 C14 -176.0(4) .
C12 C13 C14 N4 -5.8(9) .
C13 C12 C16 C15 0.9(7) .
C8 C12 C16 C15 179.8(5) .
N4 C15 C16 C12 -2.4(9) .
C22 C17 C18 C19 2.9(5) .
O1 C17 C18 C19 178.5(3) .
C17 C18 C19 C20 0.7(5) .
C17 C18 C19 C23 -177.2(3) .
C18 C19 C20 C21 -3.3(5) .
C23 C19 C20 C21 174.6(3) .
C19 C20 C21 C22 2.6(5) .
C19 C20 C21 C28 -178.5(3) .
C18 C17 C22 C21 -3.6(5) .
O1 C17 C22 C21 -179.5(3) .
C20 C21 C22 C17 0.9(5) .
C28 C21 C22 C17 -178.0(3) .
C18 C19 C23 C27 172.1(3) .
C20 C19 C23 C27 -5.7(5) .
C18 C19 C23 C24 -5.0(5) .
C20 C19 C23 C24 177.2(3) .
C27 C23 C24 C25 -3.0(5) .
C19 C23 C24 C25 174.2(3) .
C23 C24 C25 N2 0.4(6) .
N2 C26 C27 C23 0.2(6) .
C24 C23 C27 C26 2.8(5) .
C19 C23 C27 C26 -174.6(3) .
C20 C21 C28 C29 -40.3(5) .
C22 C21 C28 C29 138.5(4) .
C20 C21 C28 C32 138.5(4) .
C22 C21 C28 C32 -42.6(5) .
C32 C28 C29 C30 0.8(6) .
C21 C28 C29 C30 179.7(4) .
C28 C29 C30 N3 -0.2(7) .
N3 C31 C32 C28 0.0(7) .
C29 C28 C32 C31 -0.7(6) .
C21 C28 C32 C31 -179.6(4) .
O3 C33 C34 C36 -1.0(6) .
O2 C33 C34 C36 179.2(4) .
O3 C33 C34 C35 176.6(4) .
O2 C33 C34 C35 -3.3(6) .
C36 C34 C35 C36 0.0(7) 5_676
C33 C34 C35 C36 -177.7(4) 5_676
C35 C34 C36 C35 0.0(7) 5_676
C33 C34 C36 C35 177.7(4) 5_676
O5 C37 C38 C43 176.7(4) .
O4 C37 C38 C43 -1.8(5) .
O5 C37 C38 C39 -5.2(6) .
O4 C37 C38 C39 176.3(4) .
C43 C38 C39 C40 0.5(6) .
C37 C38 C39 C40 -177.6(4) .
C38 C39 C40 C41 0.4(6) .
C39 C40 C41 C42 0.4(6) .
C39 C40 C41 C44 177.2(4) .
C40 C41 C42 C43 -2.1(6) .
C44 C41 C42 C43 -179.0(4) .
C39 C38 C43 C42 -2.2(6) .
C37 C38 C43 C42 175.9(3) .
C41 C42 C43 C38 3.0(6) .
C42 C41 C44 O7 14.3(7) .
C40 C41 C44 O7 -162.5(5) .
C42 C41 C44 O6 -165.4(5) .
C40 C41 C44 O6 17.8(7) .
C2 C1 N1 C5 -1.6(6) .
C2 C1 N1 Zn1 178.4(3) .
C4 C5 N1 C1 2.2(6) .
C4 C5 N1 Zn1 -177.8(3) .
C27 C26 N2 C25 -2.9(5) .
C27 C26 N2 Zn1 171.7(3) 6_575
C24 C25 N2 C26 2.6(5) .
C24 C25 N2 Zn1 -171.5(3) 6_575
C32 C31 N3 C30 0.6(7) .
C29 C30 N3 C31 -0.5(7) .
C16 C15 N4 C14 -0.2(10) .
C13 C14 N4 C15 4.3(9) .
C9 C10 O1 C17 23.9(5) .
C11 C10 O1 C17 -159.0(3) .
C18 C17 O1 C10 51.5(5) .
C22 C17 O1 C10 -132.6(3) .
O3 C33 O2 Zn1 4.8(6) .
C34 C33 O2 Zn1 -175.4(2) .
O5 C37 O4 Zn1 3.3(6) .
C38 C37 O4 Zn1 -178.2(2) .
C33 O2 Zn1 O4 162.8(3) .
C33 O2 Zn1 N2 -77.6(3) 6_576
C33 O2 Zn1 N1 42.4(4) .
C37 O4 Zn1 O2 168.4(3) .
C37 O4 Zn1 N2 50.5(3) 6_576
C37 O4 Zn1 N1 -64.5(3) .
C1 N1 Zn1 O2 -47.4(3) .
C5 N1 Zn1 O2 132.6(3) .
C1 N1 Zn1 O4 -161.5(3) .
C5 N1 Zn1 O4 18.5(3) .
C1 N1 Zn1 N2 76.8(3) 6_576
C5 N1 Zn1 N2 -103.2(3) 6_576

loop_
_platon_squeeze_void_nr
_platon_squeeze_void_average_x
_platon_squeeze_void_average_y
_platon_squeeze_void_average_z
_platon_squeeze_void_volume
_platon_squeeze_void_count_electrons
_platon_squeeze_void_content
1 0.500 0.070 0.250 127 29 ' '
2 0.500 -0.070 0.750 127 29 ' '
3 0.358 0.125 0.041 8 0 ' '
4 0.642 0.125 0.459 8 0 ' '
5 0.000 0.430 0.750 127 29 ' '
6 1.000 0.570 0.250 127 29 ' '
7 0.858 0.375 0.541 8 0 ' '
8 0.142 0.375 0.959 8 0 ' '
9 0.858 0.625 0.041 8 0 ' '
10 0.142 0.625 0.459 8 0 ' '
11 0.358 0.875 0.541 8 0 ' '
12 0.642 0.875 0.959 8 0 ' '
